data_4112005
loop_
_publ_author_name
'Marco W. Bouwkamp'
'Peter H. M. Budzelaar'
'Jeroen Gercama'
'Isabel Del Hierro Morales'
'Jeanette de Wolf'
'Auke Meetsma'
'Sergei I. Troyanov'
'Jan H. Teuben'
'Bart Hessen'

_publ_contact_author_address
;
     Crystal Structure Center,
     Inorganic Solid State Chemistry Laboratory
     Chemical Physics,
     Materials Science Center,
     Groningen University,
     Nijenborgh 4,
     NL-9747 AG Groningen,
     The Netherlands.
;
_publ_contact_author_email A.Meetsma@fwn.rug.nl
_publ_contact_author_fax '+31 50 3634441'
_publ_contact_author_name
;
   Drs. A. Meetsma
;
_publ_contact_author_phone '+31 50 3634368'
_publ_section_title
;
 Naked (C5Me5)2M Cations (M = Sc, Ti, and V) and Their Fluoroarene
 Complexes
;
_journal_name_full 'Journal of the American Chemical Society'
_journal_page_first 14310
_journal_page_last 14319
_journal_paper_doi 10.1021/ja054544i
_journal_volume 127
_journal_year 2005
_chemical_compound_source 'see text'
_chemical_formula_moiety 'C44 H30 B F20 Sc'
_chemical_formula_sum 'C44 H30 B F20 Sc'
_chemical_formula_weight 994.46
_chemical_name_systematic ' ?'
_space_group_IT_number 4
_symmetry_cell_setting monoclinic
_symmetry_Int_Tables_number 4
_symmetry_space_group_name_Hall 'P 2yb'
_symmetry_space_group_name_H-M 'P 1 21 1'
_atom_sites_solution_hydrogens geom
_atom_sites_solution_primary heavy
_atom_sites_solution_secondary direct
_audit_creation_date '2003-05-06  14:16:37'
_audit_creation_method
;
 PLATON <TABLE ACC> option
 SHELXL97-2 & Manual Editing
;
_cell_angle_alpha 90
_cell_angle_beta 93.335(2)
_cell_angle_gamma 90
_cell_formula_units_Z 2
_cell_length_a 9.951(1)
_cell_length_b 17.027(2)
_cell_length_c 12.025(1)
_cell_measurement_reflns_used 3876
_cell_measurement_temperature 100(1)
_cell_measurement_theta_max 22.30
_cell_measurement_theta_min 2.39
_cell_volume 2034.0(4)
_computing_cell_refinement 'SAINT, Bruker Version 6.02A, 2000'
_computing_data_collection 'SMART, Bruker Version 5.624, 2001'
_computing_data_reduction 'XPREP, Bruker Version 5.1/NT, 2000'
_computing_molecular_graphics
;
 PLUTO (Meetsma, 2003)
 PLATON (Spek, 1994)
;
_computing_publication_material 'PLATON (Spek, 1990)'
_computing_structure_refinement 'SHELXL-97 (Sheldrick, 1997)'
_computing_structure_solution
;
 DIRDIF-99 (Beurskens et al., 1999)
;
_diffrn_ambient_temperature 100(1)
_diffrn_detector_area_resol_mean '4096x4096 / 62x62 (binned 512)'
_diffrn_measured_fraction_theta_full 0.999
_diffrn_measured_fraction_theta_max 0.999
_diffrn_measurement_device_type
;
  Bruker Smart Apex
;
_diffrn_measurement_method 'phi and omega scans'
_diffrn_radiation_detector
;
  CCD area-detector
;
_diffrn_radiation_monochromator 'parallel mounted graphite'
_diffrn_radiation_source 'fine focus sealed Siemens Mo tube '
_diffrn_radiation_type MoK\a
_diffrn_radiation_wavelength 0.71073
_diffrn_reflns_av_R_equivalents 0.0410
_diffrn_reflns_av_sigmaI/netI 0.0858
_diffrn_reflns_limit_h_max 11
_diffrn_reflns_limit_h_min -11
_diffrn_reflns_limit_k_max 20
_diffrn_reflns_limit_k_min -20
_diffrn_reflns_limit_l_max 14
_diffrn_reflns_limit_l_min -14
_diffrn_reflns_number 14404
_diffrn_reflns_reduction_process
;
 Intensity data were corrected for Lorentz and polarization
  effects, decay and absorption and reduced to F~o~^2^
  using SAINT (Bruker, 2000) and SADABS (Sheldrick, 2001)
;
_diffrn_reflns_theta_full 25.02
_diffrn_reflns_theta_max 25.02
_diffrn_reflns_theta_min 2.39
_exptl_absorpt_coefficient_mu 0.307
_exptl_absorpt_correction_T_max 0.979
_exptl_absorpt_correction_T_min 0.884
_exptl_absorpt_correction_type multi-scan
_exptl_absorpt_process_details '(SADABS, Sheldrick, Bruker, 2000))'
_exptl_crystal_colour pink
_exptl_crystal_density_diffrn 1.624
_exptl_crystal_description platelet
_exptl_crystal_F_000 1000
_exptl_crystal_size_max 0.41
_exptl_crystal_size_mid 0.19
_exptl_crystal_size_min 0.07
_refine_diff_density_max 0.509
_refine_diff_density_min -0.306
_refine_diff_density_rms 0.072
_refine_ls_abs_structure_details
;
  Enantiomorph twin refinement resulted in 0.47(2) so ultimately set to 0.5
   Flack, H.D. & Bernardinelli, G. (1999, 2000)
;
_refine_ls_abs_structure_Flack 0.03(5)
_refine_ls_extinction_method none
_refine_ls_goodness_of_fit_ref 1.037
_refine_ls_hydrogen_treatment constr
_refine_ls_matrix_type full
_refine_ls_number_parameters 589
_refine_ls_number_reflns 7053
_refine_ls_number_restraints 1
_refine_ls_restrained_S_all 1.037
_refine_ls_R_factor_all 0.1043
_refine_ls_R_factor_gt 0.0645
_refine_ls_shift/su_max 0.229
_refine_ls_shift/su_mean 0.087
_refine_ls_structure_factor_coef Fsqd
_refine_ls_weighting_details 'calc w=1/[\s^2^(Fo^2^)+(0.0967P)^2^+0.7590P] where P=(Fo^2^+2Fc^2^)/3'
_refine_ls_weighting_scheme calc
_refine_ls_wR_factor_gt 0.1587
_refine_ls_wR_factor_ref 0.1799
_reflns_number_gt 4821
_reflns_number_total 7053
_reflns_threshold_expression I>2\s(I)
_cod_data_source_file ja054544irom20050708_022231.cif
_cod_data_source_block global
_cod_original_sg_symbol_H-M 'P 21'
_cod_database_code 4112005
_vrn_publ_code_void_volume 0.0
_vrn_publ_code_frame_time_sec 20.0
_vrn_publ_code_meas_time_hour 13.0

loop_
_symmetry_equiv_pos_as_xyz
x,y,z
-x,1/2+y,-z

loop_
_atom_site_aniso_label
_atom_site_aniso_U_11
_atom_site_aniso_U_22
_atom_site_aniso_U_33
_atom_site_aniso_U_23
_atom_site_aniso_U_13
_atom_site_aniso_U_12
Sc 0.0378(6) 0.0455(7) 0.0430(6) 0.0014(6) -0.0065(5) -0.0039(6)
F1 0.042(2) 0.049(2) 0.053(2) 0.0067(17) -0.0049(17) -0.0080(18)
F2 0.045(2) 0.054(2) 0.041(2) 0.0029(17) -0.0058(16) -0.0077(17)
F3 0.0356(18) 0.056(2) 0.0469(19) -0.0007(17) -0.0054(14) -0.0096(17)
F4 0.0368(19) 0.051(2) 0.056(2) 0.0026(18) 0.0005(16) 0.0054(18)
F5 0.045(2) 0.0445(19) 0.047(2) 0.0018(16) -0.0069(16) 0.0003(16)
F6 0.079(3) 0.043(2) 0.060(2) -0.0137(19) -0.012(2) 0.020(2)
F7 0.082(3) 0.044(2) 0.106(4) -0.031(2) -0.020(3) 0.022(2)
F8 0.062(3) 0.029(2) 0.138(4) 0.000(2) -0.030(3) 0.0097(19)
F9 0.063(3) 0.047(2) 0.108(4) 0.034(2) -0.017(2) 0.000(2)
F10 0.059(2) 0.046(2) 0.064(2) 0.017(2) -0.0086(19) 0.003(2)
F11 0.042(2) 0.051(2) 0.059(2) -0.0034(18) -0.0134(17) 0.0027(18)
F12 0.071(3) 0.074(3) 0.053(2) -0.009(2) -0.010(2) -0.016(2)
F13 0.091(3) 0.077(3) 0.071(3) -0.026(3) 0.018(2) -0.029(3)
F14 0.067(3) 0.058(3) 0.090(3) -0.024(2) 0.017(2) 0.000(2)
F15 0.046(2) 0.046(2) 0.068(2) -0.0044(18) -0.0097(19) 0.0167(17)
F16 0.039(2) 0.044(2) 0.072(2) 0.0024(18) -0.0101(18) 0.0160(17)
F17 0.043(2) 0.057(2) 0.092(3) 0.001(2) 0.011(2) 0.012(2)
F18 0.055(2) 0.051(2) 0.076(3) 0.006(2) 0.014(2) 0.004(2)
F19 0.058(2) 0.0321(19) 0.079(3) 0.0064(18) -0.002(2) 0.0054(17)
F20 0.037(2) 0.0320(19) 0.081(3) 0.0061(18) -0.0107(18) 0.0091(15)
C1 0.162(11) 0.067(6) 0.111(8) 0.010(6) -0.108(9) -0.013(7)
C2 0.024(4) 0.144(10) 0.124(8) 0.083(8) -0.007(5) -0.003(5)
C3 0.066(5) 0.076(5) 0.057(5) -0.007(4) -0.020(4) 0.037(5)
C4 0.042(4) 0.068(5) 0.120(8) 0.054(6) 0.007(5) 0.013(4)
C5 0.195(13) 0.117(9) 0.038(5) 0.037(6) 0.018(6) 0.102(9)
C6 0.43(4) 0.107(12) 0.61(5) -0.030(19) -0.49(4) 0.026(17)
C7 0.062(7) 0.46(4) 0.33(3) 0.31(3) 0.084(12) 0.096(14)
C8 0.34(3) 0.224(18) 0.142(12) -0.083(12) -0.122(15) 0.25(2)
C9 0.059(7) 0.176(15) 0.45(3) 0.23(2) -0.004(12) -0.014(8)
C10 0.56(4) 0.40(3) 0.065(8) 0.080(13) 0.091(15) 0.42(3)
C11 0.103(7) 0.083(6) 0.040(4) 0.011(4) 0.008(5) 0.039(6)
C12 0.044(5) 0.064(6) 0.152(10) -0.036(6) -0.009(6) 0.008(4)
C13 0.153(12) 0.044(5) 0.153(11) 0.024(6) 0.099(10) 0.041(7)
C14 0.152(10) 0.048(5) 0.056(5) -0.006(4) -0.029(6) 0.048(6)
C15 0.025(4) 0.032(4) 0.182(11) 0.012(5) 0.006(5) 0.007(3)
C16 0.34(3) 0.237(19) 0.061(7) -0.007(9) 0.000(10) 0.21(2)
C17 0.097(10) 0.064(8) 0.67(5) -0.115(17) -0.038(18) -0.008(7)
C18 0.31(2) 0.082(9) 0.32(2) 0.092(13) 0.24(2) 0.087(13)
C19 0.59(4) 0.177(15) 0.091(9) -0.069(9) -0.133(16) 0.27(2)
C20 0.051(7) 0.064(7) 0.76(6) -0.034(16) 0.044(15) 0.009(6)
C21 0.041(4) 0.031(3) 0.049(4) -0.006(3) -0.014(3) 0.010(3)
C22 0.034(3) 0.033(3) 0.058(4) -0.002(3) -0.011(3) 0.001(3)
C23 0.044(4) 0.040(3) 0.033(3) -0.001(3) -0.003(3) 0.009(3)
C24 0.025(3) 0.039(3) 0.056(4) 0.002(3) -0.011(3) 0.003(3)
C25 0.030(3) 0.034(3) 0.042(4) 0.002(2) 0.006(3) 0.001(3)
C26 0.040(3) 0.028(3) 0.035(3) 0.000(2) -0.006(3) 0.003(3)
C27 0.041(4) 0.026(3) 0.068(4) -0.001(3) -0.030(3) 0.007(3)
C28 0.054(4) 0.027(3) 0.056(4) -0.001(3) -0.015(3) 0.007(3)
C29 0.052(4) 0.031(3) 0.089(6) -0.020(4) -0.019(4) 0.006(3)
C30 0.046(4) 0.030(4) 0.104(6) -0.003(4) -0.025(4) 0.004(3)
C31 0.048(4) 0.030(3) 0.087(6) 0.013(4) -0.028(4) 0.002(3)
C32 0.041(4) 0.033(3) 0.069(5) 0.006(3) -0.019(3) 0.005(3)
C33 0.038(3) 0.033(3) 0.053(4) 0.004(3) -0.009(3) -0.005(3)
C34 0.048(4) 0.045(4) 0.048(4) -0.008(3) -0.006(3) -0.009(3)
C35 0.046(4) 0.057(4) 0.056(4) -0.002(4) -0.009(3) -0.011(4)
C36 0.073(5) 0.057(4) 0.047(4) -0.014(3) 0.008(4) -0.030(4)
C37 0.050(4) 0.041(4) 0.067(5) -0.008(3) 0.015(4) -0.004(3)
C38 0.047(4) 0.035(3) 0.057(4) 0.002(3) -0.002(3) -0.004(3)
C39 0.041(4) 0.029(3) 0.047(4) -0.004(3) -0.014(3) 0.002(3)
C40 0.048(4) 0.032(3) 0.051(4) -0.008(3) -0.010(3) 0.008(3)
C41 0.039(4) 0.046(4) 0.049(4) -0.003(3) -0.001(3) 0.016(3)
C42 0.042(4) 0.043(4) 0.057(4) -0.007(3) 0.000(3) 0.000(3)
C43 0.043(4) 0.033(3) 0.049(4) 0.000(3) -0.002(3) 0.010(3)
C44 0.031(3) 0.039(3) 0.048(4) -0.005(3) -0.002(3) 0.006(3)
B 0.048(4) 0.029(4) 0.051(4) 0.003(3) -0.017(3) 0.006(3)

loop_
_atom_site_label
_atom_site_type_symbol
_atom_site_thermal_displace_type
_atom_site_fract_x
_atom_site_fract_y
_atom_site_fract_z
_atom_site_occupancy
_atom_site_U_iso_or_equiv
Sc Sc Uani 0.35553(11) 0.75360(7) 0.37848(9) 1.000 0.0424(4)
F1 F Uani -0.0194(3) 0.6178(2) 0.1682(3) 1.000 0.0483(12)
F2 F Uani 0.1998(3) 0.6707(2) 0.2839(3) 1.000 0.0470(12)
F3 F Uani 0.3983(3) 0.7411(2) 0.1856(3) 1.000 0.0465(11)
F4 F Uani 0.3823(3) 0.7594(2) -0.0433(3) 1.000 0.0480(11)
F5 F Uani 0.1643(3) 0.7114(2) -0.1613(3) 1.000 0.0459(11)
F6 F Uani -0.1940(4) 0.7391(2) 0.0797(3) 1.000 0.0613(14)
F7 F Uani -0.2736(5) 0.8873(2) 0.0647(4) 1.000 0.0783(18)
F8 F Uani -0.2477(4) 0.9696(2) -0.1283(5) 1.000 0.0777(18)
F9 F Uani -0.1426(4) 0.8966(3) -0.3041(4) 1.000 0.0735(18)
F10 F Uani -0.0688(4) 0.7480(2) -0.2928(3) 1.000 0.0568(12)
F11 F Uani -0.2600(3) 0.6296(2) -0.2808(3) 1.000 0.0513(12)
F12 F Uani -0.2224(4) 0.5569(3) -0.4720(3) 1.000 0.0665(16)
F13 F Uani 0.0081(5) 0.4729(3) -0.4969(4) 1.000 0.0791(17)
F14 F Uani 0.1962(5) 0.4640(3) -0.3234(4) 1.000 0.0712(17)
F15 F Uani 0.1688(4) 0.5440(2) -0.1395(3) 1.000 0.0538(12)
F16 F Uani -0.3816(3) 0.6619(2) -0.0741(3) 1.000 0.0522(12)
F17 F Uani -0.5463(4) 0.5604(2) 0.0122(4) 1.000 0.0637(14)
F18 F Uani -0.4496(4) 0.4257(2) 0.1112(4) 1.000 0.0603(14)
F19 F Uani -0.1817(4) 0.3936(2) 0.1109(3) 1.000 0.0566(14)
F20 F Uani -0.0162(3) 0.4935(2) 0.0192(3) 1.000 0.0505(14)
C1 C Uani 0.5517(9) 0.7255(4) 0.5020(8) 1.000 0.118(5)
C2 C Uani 0.5749(6) 0.6933(5) 0.4007(7) 1.000 0.098(4)
C3 C Uani 0.4835(7) 0.6343(4) 0.3803(5) 1.000 0.067(3)
C4 C Uani 0.4038(6) 0.6301(4) 0.4690(7) 1.000 0.077(3)
C5 C Uani 0.4460(10) 0.6864(5) 0.5442(5) 1.000 0.116(6)
C6 C Uani 0.645(3) 0.7833(10) 0.555(3) 1.000 0.40(2)
C7 C Uani 0.6799(12) 0.7117(17) 0.3234(19) 1.000 0.281(17)
C8 C Uani 0.486(2) 0.5827(11) 0.2826(13) 1.000 0.241(12)
C9 C Uani 0.2881(12) 0.5736(10) 0.484(2) 1.000 0.229(11)
C10 C Uani 0.407(3) 0.6979(16) 0.6592(10) 1.000 0.339(17)
C11 C Uani 0.2484(9) 0.8525(4) 0.4869(5) 1.000 0.075(3)
C12 C Uani 0.3510(6) 0.8902(4) 0.4392(9) 1.000 0.087(4)
C13 C Uani 0.3223(10) 0.8919(4) 0.3272(8) 1.000 0.113(6)
C14 C Uani 0.2020(10) 0.8553(4) 0.3057(5) 1.000 0.087(4)
C15 C Uani 0.1564(6) 0.8310(3) 0.4045(8) 1.000 0.080(4)
C16 C Uani 0.231(2) 0.8547(12) 0.6126(9) 1.000 0.213(12)
C17 C Uani 0.4715(15) 0.9367(8) 0.478(3) 1.000 0.279(17)
C18 C Uani 0.410(2) 0.9291(8) 0.2424(18) 1.000 0.229(10)
C19 C Uani 0.134(3) 0.8610(10) 0.1919(12) 1.000 0.292(15)
C20 C Uani 0.0195(11) 0.7917(8) 0.406(3) 1.000 0.29(2)
C21 C Uani 0.0620(6) 0.6598(3) -0.0048(5) 1.000 0.041(2)
C22 C Uani 0.0771(6) 0.6494(3) 0.1081(5) 1.000 0.0422(19)
C23 C Uani 0.1915(6) 0.6764(4) 0.1695(5) 1.000 0.0392(19)
C24 C Uani 0.2916(6) 0.7117(4) 0.1194(5) 1.000 0.0405(19)
C25 C Uani 0.2844(6) 0.7241(3) 0.0081(5) 1.000 0.0352(19)
C26 C Uani 0.1696(6) 0.6975(3) -0.0515(5) 1.000 0.0347(17)
C27 C Uani -0.1318(6) 0.7334(3) -0.1057(6) 1.000 0.046(2)
C28 C Uani -0.1827(7) 0.7750(3) -0.0204(6) 1.000 0.046(2)
C29 C Uani -0.2232(7) 0.8535(4) -0.0251(7) 1.000 0.058(3)
C30 C Uani -0.2119(7) 0.8939(4) -0.1215(8) 1.000 0.061(3)
C31 C Uani -0.1570(7) 0.8572(4) -0.2075(7) 1.000 0.056(3)
C32 C Uani -0.1207(7) 0.7780(4) -0.2005(6) 1.000 0.049(2)
C33 C Uani -0.0455(6) 0.5942(3) -0.2006(5) 1.000 0.0418(19)
C34 C Uani -0.1406(7) 0.5916(4) -0.2909(6) 1.000 0.047(2)
C35 C Uani -0.1276(7) 0.5540(4) -0.3870(6) 1.000 0.053(2)
C36 C Uani -0.0117(9) 0.5112(4) -0.4003(6) 1.000 0.059(3)
C37 C Uani 0.0845(7) 0.5070(4) -0.3132(7) 1.000 0.052(3)
C38 C Uani 0.0645(7) 0.5491(4) -0.2173(6) 1.000 0.047(2)
C39 C Uani -0.1894(6) 0.5851(3) -0.0265(5) 1.000 0.040(2)
C40 C Uani -0.3241(7) 0.5966(3) -0.0283(5) 1.000 0.044(2)
C41 C Uani -0.4120(7) 0.5453(4) 0.0160(5) 1.000 0.045(2)
C42 C Uani -0.3680(7) 0.4762(4) 0.0655(6) 1.000 0.047(2)
C43 C Uani -0.2299(7) 0.4610(4) 0.0665(5) 1.000 0.042(2)
C44 C Uani -0.1461(6) 0.5137(3) 0.0191(5) 1.000 0.0395(19)
B B Uani -0.0777(8) 0.6424(4) -0.0850(6) 1.000 0.043(2)
H6 H Uiso 0.73117 0.75772 0.57619 1.000 0.6039
H6' H Uiso 0.60632 0.80425 0.62245 1.000 0.6039
H6" H Uiso 0.65981 0.82630 0.50343 1.000 0.6039
H7 H Uiso 0.63777 0.73085 0.25280 1.000 0.4191
H7' H Uiso 0.73223 0.66429 0.30969 1.000 0.4191
H7" H Uiso 0.73976 0.75236 0.35612 1.000 0.4191
H8 H Uiso 0.54341 0.60618 0.22772 1.000 0.3626
H8' H Uiso 0.39483 0.57609 0.24938 1.000 0.3626
H8" H Uiso 0.52297 0.53135 0.30548 1.000 0.3626
H9 H Uiso 0.22924 0.57264 0.41546 1.000 0.3434
H9' H Uiso 0.23659 0.59083 0.54624 1.000 0.3434
H9" H Uiso 0.32385 0.52076 0.49878 1.000 0.3434
H10 H Uiso 0.47961 0.72451 0.70267 1.000 0.5113
H10' H Uiso 0.38938 0.64675 0.69294 1.000 0.5113
H10" H Uiso 0.32500 0.73005 0.65869 1.000 0.5113
H16 H Uiso 0.31314 0.83522 0.65228 1.000 0.3189
H16' H Uiso 0.15473 0.82149 0.63027 1.000 0.3189
H16" H Uiso 0.21407 0.90885 0.63560 1.000 0.3189
H17 H Uiso 0.49571 0.92413 0.55606 1.000 0.4212
H17' H Uiso 0.45111 0.99282 0.47089 1.000 0.4212
H17" H Uiso 0.54684 0.92366 0.43232 1.000 0.4212
H18 H Uiso 0.39696 0.98615 0.24249 1.000 0.3427
H18' H Uiso 0.38432 0.90824 0.16817 1.000 0.3427
H18" H Uiso 0.50445 0.91686 0.26178 1.000 0.3427
H19 H Uiso 0.07089 0.90535 0.18936 1.000 0.4398
H19' H Uiso 0.08412 0.81228 0.17492 1.000 0.4398
H19" H Uiso 0.20130 0.86894 0.13692 1.000 0.4398
H20 H Uiso 0.02475 0.74709 0.45740 1.000 0.4376
H20' H Uiso -0.00785 0.77311 0.33082 1.000 0.4376
H20" H Uiso -0.04678 0.82963 0.43029 1.000 0.4376

loop_
_atom_type_symbol
_atom_type_description
_atom_type_scat_dispersion_real
_atom_type_scat_dispersion_imag
_atom_type_scat_source
Sc Sc 0.2519 0.3716 'International Tables Vol C Tables 4.2.6.8 and 6.1.1.4'
F F 0.0171 0.0103 'International Tables Vol C Tables 4.2.6.8 and 6.1.1.4'
B B 0.0013 0.0007 'International Tables Vol C Tables 4.2.6.8 and 6.1.1.4'
H H 0.0000 0.0000 'International Tables Vol C Tables 4.2.6.8 and 6.1.1.4'
C C 0.0033 0.0016 'International Tables Vol C Tables 4.2.6.8 and 6.1.1.4'

loop_
_geom_angle_atom_site_label_1
_geom_angle_atom_site_label_2
_geom_angle_atom_site_label_3
_geom_angle
_geom_angle_publ_flag
F2 Sc F3 68.00(12) yes
F2 Sc C1 131.56(19) yes
F2 Sc C2 111.5(2) yes
F2 Sc C3 80.20(18) yes
F2 Sc C4 78.56(19) yes
F2 Sc C5 108.6(2) yes
F2 Sc C11 112.5(2) yes
F2 Sc C12 134.19(19) yes
F2 Sc C13 112.4(2) yes
F2 Sc C14 82.6(2) yes
F2 Sc C15 82.36(18) yes
F3 Sc C1 113.2(2) yes
F3 Sc C2 81.9(2) yes
F3 Sc C3 78.99(17) yes
F3 Sc C4 108.6(2) yes
F3 Sc C5 132.6(2) yes
F3 Sc C11 133.99(18) yes
F3 Sc C12 112.5(3) yes
F3 Sc C13 82.6(2) yes
F3 Sc C14 81.85(18) yes
F3 Sc C15 111.6(2) yes
C1 Sc C2 32.8(3) yes
C1 Sc C3 54.6(2) yes
C1 Sc C4 54.5(2) yes
C1 Sc C5 32.7(3) yes
C1 Sc C11 99.9(3) yes
C1 Sc C12 91.9(3) yes
C1 Sc C13 115.8(3) yes
C1 Sc C14 145.4(2) yes
C1 Sc C15 131.6(3) yes
C2 Sc C3 33.0(3) yes
C2 Sc C4 54.7(2) yes
C2 Sc C5 54.4(3) yes
C2 Sc C11 131.4(3) yes
C2 Sc C12 113.9(3) yes
C2 Sc C13 123.0(3) yes
C2 Sc C14 152.4(3) yes
C2 Sc C15 164.1(3) yes
C3 Sc C4 33.1(2) yes
C3 Sc C5 54.6(2) yes
C3 Sc C11 146.8(2) yes
C3 Sc C12 145.5(2) yes
C3 Sc C13 151.7(3) yes
C3 Sc C14 157.9(2) yes
C3 Sc C15 154.3(2) yes
C4 Sc C5 32.9(3) yes
C4 Sc C11 116.6(2) yes
C4 Sc C12 134.9(3) yes
C4 Sc C13 167.1(3) yes
C4 Sc C14 152.7(3) yes
C4 Sc C15 124.2(2) yes
C5 Sc C11 92.3(2) yes
C5 Sc C12 102.5(3) yes
C5 Sc C13 134.3(3) yes
C5 Sc C14 145.6(3) yes
C5 Sc C15 114.8(3) yes
C11 Sc C12 32.6(3) yes
C11 Sc C13 53.8(3) yes
C11 Sc C14 53.9(2) yes
C11 Sc C15 32.7(3) yes
C12 Sc C13 32.3(3) yes
C12 Sc C14 53.7(3) yes
C12 Sc C15 53.9(2) yes
C13 Sc C14 32.3(3) yes
C13 Sc C15 53.8(3) yes
C14 Sc C15 32.6(3) yes
Sc F2 C23 116.3(3) yes
Sc F3 C24 114.6(3) yes
Sc C1 C2 72.9(5) yes
Sc C1 C5 73.4(5) yes
Sc C1 C6 126.6(10) yes
C2 C1 C5 108.0(7) no
C2 C1 C6 121.2(15) no
C5 C1 C6 130.1(15) no
Sc C2 C1 74.3(5) yes
Sc C2 C3 72.8(4) yes
Sc C2 C7 120.7(10) yes
C1 C2 C3 108.0(6) no
C1 C2 C7 129.8(12) no
C3 C2 C7 122.1(12) no
Sc C3 C2 74.1(4) yes
Sc C3 C4 73.7(4) yes
Sc C3 C8 122.2(8) yes
C2 C3 C4 108.0(6) no
C2 C3 C8 122.7(9) no
C4 C3 C8 129.1(9) no
Sc C4 C3 73.2(4) yes
Sc C4 C5 74.4(4) yes
Sc C4 C9 118.4(7) yes
C3 C4 C5 108.0(6) no
C3 C4 C9 127.1(10) no
C5 C4 C9 124.8(11) no
Sc C5 C1 73.9(5) yes
Sc C5 C4 72.7(4) yes
Sc C5 C10 127.2(12) yes
C1 C5 C4 108.0(7) no
C1 C5 C10 122.3(13) no
C4 C5 C10 128.9(13) no
Sc C11 C12 74.7(5) yes
Sc C11 C15 73.7(4) yes
Sc C11 C16 128.9(9) yes
C12 C11 C15 108.0(7) no
C12 C11 C16 122.3(10) no
C15 C11 C16 128.0(10) no
Sc C12 C11 72.8(4) yes
Sc C12 C13 74.4(5) yes
Sc C12 C17 124.9(7) yes
C11 C12 C13 107.9(7) no
C11 C12 C17 136.8(16) no
C13 C12 C17 114.7(15) no
Sc C13 C12 73.3(4) yes
Sc C13 C14 73.3(4) yes
Sc C13 C18 119.7(7) yes
C12 C13 C14 108.1(7) no
C12 C13 C18 125.3(11) no
C14 C13 C18 126.6(11) no
Sc C14 C13 74.4(5) yes
Sc C14 C15 72.8(4) yes
Sc C14 C19 128.0(9) yes
C13 C14 C15 107.9(7) no
C13 C14 C19 119.4(12) no
C15 C14 C19 131.5(13) no
Sc C15 C11 73.7(4) yes
Sc C15 C14 74.6(5) yes
Sc C15 C20 120.3(6) yes
C11 C15 C14 108.1(6) no
C11 C15 C20 132.6(15) no
C14 C15 C20 119.3(15) no
C22 C21 C26 114.6(5) no
C22 C21 B 126.1(5) yes
C26 C21 B 118.8(5) yes
F1 C22 C21 122.9(5) yes
F1 C22 C23 115.6(5) yes
C21 C22 C23 121.4(5) no
F2 C23 C22 120.3(5) yes
F2 C23 C24 118.6(5) yes
C22 C23 C24 121.0(6) no
F3 C24 C23 118.1(5) yes
F3 C24 C25 120.5(5) yes
C23 C24 C25 121.2(6) no
F4 C25 C24 122.2(5) yes
F4 C25 C26 120.7(5) yes
C24 C25 C26 117.0(5) no
F5 C26 C21 119.4(5) yes
F5 C26 C25 115.8(5) yes
C21 C26 C25 124.8(6) no
C28 C27 C32 112.7(5) no
C28 C27 B 120.2(6) yes
C32 C27 B 126.8(6) yes
F6 C28 C27 119.0(5) yes
F6 C28 C29 115.3(6) yes
C27 C28 C29 125.7(7) no
F7 C29 C28 119.8(7) yes
F7 C29 C30 121.4(6) yes
C28 C29 C30 118.8(7) no
F8 C30 C29 120.3(8) yes
F8 C30 C31 121.1(8) yes
C29 C30 C31 118.5(7) no
F9 C31 C30 119.6(6) yes
F9 C31 C32 119.3(7) yes
C30 C31 C32 121.0(7) no
F10 C32 C27 121.6(6) yes
F10 C32 C31 115.2(6) yes
C27 C32 C31 123.2(7) no
C34 C33 C38 112.4(6) no
C34 C33 B 120.7(5) yes
C38 C33 B 126.7(6) yes
F11 C34 C33 118.0(6) yes
F11 C34 C35 115.7(6) yes
C33 C34 C35 126.3(6) no
F12 C35 C34 122.6(6) yes
F12 C35 C36 118.9(6) yes
C34 C35 C36 118.5(7) no
F13 C36 C35 121.1(7) yes
F13 C36 C37 119.8(7) yes
C35 C36 C37 119.1(7) no
F14 C37 C36 120.0(7) yes
F14 C37 C38 121.3(7) yes
C36 C37 C38 118.7(7) no
F15 C38 C33 121.5(6) yes
F15 C38 C37 113.6(6) yes
C33 C38 C37 124.9(7) no
C40 C39 C44 114.6(5) no
C40 C39 B 126.4(5) yes
C44 C39 B 118.6(5) yes
F16 C40 C39 121.4(5) yes
F16 C40 C41 114.8(6) yes
C39 C40 C41 123.9(5) no
F17 C41 C40 121.1(6) yes
F17 C41 C42 117.6(6) yes
C40 C41 C42 121.3(6) no
F18 C42 C41 123.1(6) yes
F18 C42 C43 120.2(6) yes
C41 C42 C43 116.7(6) no
F19 C43 C42 119.3(6) yes
F19 C43 C44 120.9(6) yes
C42 C43 C44 119.8(6) no
F20 C44 C39 120.1(5) yes
F20 C44 C43 116.3(5) yes
C39 C44 C43 123.6(6) no
C1 C6 H6' 109.38 no
C1 C6 H6" 109.94 no
H6 C6 H6' 108.92 no
H6 C6 H6" 109.61 no
H6' C6 H6" 109.41 no
C1 C6 H6 109.57 no
C2 C7 H7 109.52 no
H7 C7 H7' 109.45 no
H7 C7 H7" 109.38 no
H7' C7 H7" 109.44 no
C2 C7 H7' 109.55 no
C2 C7 H7" 109.50 no
C3 C8 H8" 109.40 no
C3 C8 H8 109.36 no
C3 C8 H8' 109.74 no
H8 C8 H8" 109.12 no
H8' C8 H8" 109.64 no
H8 C8 H8' 109.56 no
C4 C9 H9 109.25 no
C4 C9 H9" 109.47 no
H9 C9 H9' 109.50 no
C4 C9 H9' 109.63 no
H9' C9 H9" 109.76 no
H9 C9 H9" 109.21 no
C5 C10 H10" 109.44 no
H10 C10 H10' 109.54 no
H10' C10 H10" 109.21 no
C5 C10 H10 109.69 no
H10 C10 H10" 109.43 no
C5 C10 H10' 109.51 no
C11 C16 H16 109.46 no
C11 C16 H16" 109.43 no
H16 C16 H16' 109.50 no
H16 C16 H16" 109.46 no
H16' C16 H16" 109.50 no
C11 C16 H16' 109.47 no
C12 C17 H17 109.45 no
C12 C17 H17' 109.41 no
H17 C17 H17" 109.52 no
H17' C17 H17" 109.47 no
C12 C17 H17" 109.40 no
H17 C17 H17' 109.58 no
C13 C18 H18 109.35 no
H18 C18 H18' 109.42 no
C13 C18 H18' 109.31 no
C13 C18 H18" 109.46 no
H18' C18 H18" 109.62 no
H18 C18 H18" 109.67 no
C14 C19 H19 109.47 no
C14 C19 H19' 109.39 no
H19 C19 H19' 109.19 no
H19 C19 H19" 109.56 no
C14 C19 H19" 109.69 no
H19' C19 H19" 109.52 no
H20 C20 H20" 109.60 no
H20' C20 H20" 109.38 no
H20 C20 H20' 109.46 no
C15 C20 H20 109.54 no
C15 C20 H20' 109.39 no
C15 C20 H20" 109.45 no
C27 B C39 113.1(5) yes
C33 B C39 103.3(5) yes
C27 B C33 114.4(5) yes
C21 B C27 100.0(5) yes
C21 B C33 112.1(5) yes
C21 B C39 114.4(5) yes

loop_
_geom_bond_atom_site_label_1
_geom_bond_atom_site_label_2
_geom_bond_distance
_geom_bond_publ_flag
Sc F2 2.341(3) yes
Sc F3 2.392(4) yes
Sc C1 2.431(9) yes
Sc C2 2.413(7) yes
Sc C3 2.397(7) yes
Sc C4 2.403(7) yes
Sc C5 2.425(7) yes
Sc C11 2.415(7) yes
Sc C12 2.439(7) yes
Sc C13 2.452(7) yes
Sc C14 2.438(8) yes
Sc C15 2.415(6) yes
F1 C22 1.347(7) yes
F2 C23 1.377(7) yes
F3 C24 1.383(7) yes
F4 C25 1.328(7) yes
F5 C26 1.339(7) yes
F6 C28 1.360(8) yes
F7 C29 1.346(9) yes
F8 C30 1.339(8) yes
F9 C31 1.356(9) yes
F10 C32 1.351(8) yes
F11 C34 1.365(8) yes
F12 C35 1.351(8) yes
F13 C36 1.356(9) yes
F14 C37 1.343(9) yes
F15 C38 1.359(8) yes
F16 C40 1.353(7) yes
F17 C41 1.359(8) yes
F18 C42 1.324(8) yes
F19 C43 1.343(8) yes
F20 C44 1.338(7) yes
C1 C2 1.368(12) no
C1 C5 1.367(13) no
C1 C6 1.47(3) no
C2 C3 1.368(10) no
C2 C7 1.472(19) no
C3 C4 1.368(10) no
C3 C8 1.468(18) no
C4 C5 1.367(11) no
C4 C9 1.519(16) no
C5 C10 1.471(16) no
C11 C12 1.361(11) no
C11 C15 1.360(11) no
C11 C16 1.532(13) no
C12 C13 1.361(14) no
C12 C17 1.489(19) no
C13 C14 1.361(13) no
C13 C18 1.52(2) no
C14 C15 1.361(11) no
C14 C19 1.494(19) no
C15 C20 1.519(13) no
C21 C22 1.369(8) no
C21 C26 1.394(8) no
C21 B 1.672(10) yes
C22 C23 1.398(8) no
C23 C24 1.337(9) no
C24 C25 1.353(8) no
C25 C26 1.389(8) no
C27 C28 1.368(9) no
C27 C32 1.380(10) no
C27 B 1.654(9) yes
C28 C29 1.396(9) no
C29 C30 1.358(12) no
C30 C31 1.351(12) no
C31 C32 1.397(10) no
C33 C34 1.399(9) no
C33 C38 1.362(9) no
C33 B 1.661(9) yes
C34 C35 1.334(10) no
C35 C36 1.381(11) no
C36 C37 1.379(11) no
C37 C38 1.382(11) no
C39 C40 1.354(9) no
C39 C44 1.392(8) no
C39 B 1.665(9) yes
C40 C41 1.366(9) no
C41 C42 1.378(10) no
C42 C43 1.398(10) no
C43 C44 1.371(9) no
C6 H6 0.9821 no
C6 H6' 0.9847 no
C6 H6" 0.9762 no
C7 H7 0.9805 no
C7 H7' 0.9798 no
C7 H7" 0.9806 no
C8 H8 0.9826 no
C8 H8' 0.9763 no
C8 H8" 0.9817 no
C9 H9 0.9831 no
C9 H9' 0.9765 no
C9 H9" 0.9799 no
C10 H10 0.9781 no
C10 H10' 0.9809 no
C10 H10" 0.9823 no
C16 H16 0.9800 no
C16 H16' 0.9796 no
C16 H16" 0.9800 no
C17 H17 0.9791 no
C17 H17' 0.9796 no
C17 H17" 0.9803 no
C18 H18 0.9800 no
C18 H18' 0.9807 no
C18 H18" 0.9776 no
C19 H19 0.9815 no
C19 H19' 0.9821 no
C19 H19" 0.9774 no
C20 H20 0.9788 no
C20 H20' 0.9813 no
C20 H20" 0.9797 no

loop_
_geom_contact_atom_site_label_1
_geom_contact_atom_site_label_2
_geom_contact_distance
_geom_contact_site_symmetry_2
_geom_contact_publ_flag
Sc C19 3.56(2) . no
Sc H18" 3.4835 . no
Sc H20 3.4801 . no
F1 F2 2.674(5) . no
F1 F6 2.864(5) . no
F1 F20 2.774(5) . no
F1 C39 2.862(7) . no
F1 C44 2.772(7) . no
F2 F1 2.674(5) . no
F3 F4 2.765(5) . no
F4 F5 2.651(5) . no
F4 F16 2.918(4) 1_655 no
F4 F3 2.765(5) . no
F4 F19 3.111(5) 2_555 no
F4 F18 3.033(5) 2_555 no
F5 F4 2.651(5) . no
F5 F10 2.800(5) . no
F5 C27 3.082(7) . no
F5 C32 3.065(8) . no
F5 C10 3.34(2) 1_554 no
F5 C38 3.000(8) . no
F5 C33 2.907(6) . no
F5 F15 2.862(5) . no
F6 F1 2.864(5) . no
F6 C22 3.102(7) . no
F6 F16 2.869(5) . no
F6 C7 3.29(2) 1_455 no
F6 F7 2.648(5) . no
F6 C21 3.106(7) . no
F6 C39 2.918(6) . no
F6 C40 3.009(7) . no
F7 F8 2.736(7) . no
F7 F15 2.984(5) 2_555 no
F7 F6 2.648(5) . no
F8 F18 3.122(6) 2_455 no
F8 F17 2.979(6) 2_455 no
F8 F7 2.736(7) . no
F8 F20 2.895(5) 2_555 no
F8 F9 2.714(7) . no
F9 F8 2.714(7) . no
F9 C6 3.26(3) 1_454 no
F9 F13 3.095(7) 2_554 no
F9 F10 2.636(6) . no
F10 C6 3.35(3) 1_454 no
F10 F9 2.636(6) . no
F10 F5 2.800(5) . no
F10 C34 2.758(8) . no
F10 F11 2.782(5) . no
F10 C33 2.848(6) . no
F11 F12 2.657(5) . no
F11 F10 2.782(5) . no
F11 C39 3.189(7) . no
F11 C40 3.189(7) . no
F11 C27 2.979(7) . no
F11 F16 2.880(5) . no
F11 C32 3.014(8) . no
F12 C17 3.212(15) 2_545 no
F12 F11 2.657(5) . no
F12 F13 2.734(7) . no
F12 C12 3.148(8) 2_545 no
F13 F9 3.095(7) 2_544 no
F13 C9 3.291(15) 1_554 no
F13 C15 3.156(8) 2_545 no
F13 F14 2.725(7) . no
F13 C11 3.281(10) 2_545 no
F13 C16 3.356(19) 2_545 no
F13 F12 2.734(7) . no
F13 C20 3.290(18) 2_545 no
F14 F15 2.625(6) . no
F14 F13 2.725(7) . no
F14 C9 3.15(2) 1_554 no
F15 C21 2.800(7) . no
F15 F14 2.625(6) . no
F15 F20 2.860(5) . no
F15 F5 2.862(5) . no
F15 C26 2.820(6) . no
F15 F7 2.984(5) 2_545 no
F16 C28 2.810(7) . no
F16 C27 2.813(7) . no
F16 F17 2.636(5) . no
F16 F11 2.880(5) . no
F16 F6 2.869(5) . no
F16 F4 2.918(4) 1_455 no
F17 C8 3.271(16) 1_455 no
F17 F18 2.733(5) . no
F17 C24 3.338(8) 1_455 no
F17 F16 2.636(5) . no
F17 F8 2.979(6) 2_445 no
F17 C25 3.256(6) 1_455 no
F18 F8 3.122(6) 2_445 no
F18 F4 3.033(5) 2_545 no
F18 F19 2.722(6) . no
F18 F17 2.733(5) . no
F19 F4 3.111(5) 2_545 no
F19 F18 2.722(6) . no
F19 F20 2.652(5) . no
F19 C25 3.354(6) 2_545 no
F20 C21 2.955(6) . no
F20 C38 3.146(8) . no
F20 C22 2.989(6) . no
F20 F19 2.652(5) . no
F20 F15 2.860(5) . no
F20 C30 3.036(8) 2_545 no
F20 C29 3.368(8) 2_545 no
F20 F8 2.895(5) 2_545 no
F20 C33 3.150(7) . no
F20 F1 2.774(5) . no
F2 H8' 2.5744 . no
F2 H9 2.3070 . no
F2 H20' 2.7864 . no
F3 H7 2.4775 . no
F3 H18' 2.8564 . no
F3 H8 2.7448 . no
F5 H10" 2.7832 1_554 no
F6 H7 2.7496 1_455 no
F8 H8' 2.7024 2_555 no
F10 H16' 2.7584 1_554 no
F10 H6 2.4711 1_454 no
F11 H6 2.7760 1_454 no
F11 H18 2.8476 2_545 no
F12 H17' 2.5247 2_545 no
F13 H20" 2.5894 2_545 no
F14 H9" 2.7269 1_554 no
F14 H9' 2.7121 1_554 no
F17 H8 2.8021 1_455 no
C4 C17 3.563(17) 2_646 no
C6 F9 3.26(3) 1_656 no
C6 C17 3.24(3) . no
C6 F10 3.35(3) 1_656 no
C7 F6 3.29(2) 1_655 no
C8 C24 3.461(19) . no
C8 C42 3.557(19) 1_655 no
C8 F17 3.271(16) 1_655 no
C8 C41 3.477(17) 1_655 no
C8 C23 3.54(2) . no
C9 C36 3.528(17) 1_556 no
C9 F14 3.15(2) 1_556 no
C9 C17 3.35(2) 2_646 no
C9 F13 3.291(15) 1_556 no
C9 C37 3.45(2) 1_556 no
C10 C16 3.22(3) . no
C10 F5 3.34(2) 1_556 no
C11 F13 3.281(10) 2_555 no
C12 F12 3.148(8) 2_555 no
C12 C35 3.599(10) 2_555 no
C13 C35 3.471(11) 2_555 no
C14 C36 3.490(11) 2_555 no
C15 C36 3.388(9) 2_555 no
C15 F13 3.156(8) 2_555 no
C16 C10 3.22(3) . no
C16 F13 3.36(2) 2_555 no
C17 C4 3.563(16) 2_656 no
C17 C6 3.24(3) . no
C17 C9 3.35(2) 2_656 no
C17 F12 3.212(15) 2_555 no
C18 F3 3.274(15) . no
C19 C24 3.14(2) . no
C19 F3 3.33(3) . no
C19 C23 3.209(19) . no
C19 C25 3.60(2) . no
C19 Sc 3.56(2) . no
C20 F13 3.290(18) 2_555 no
C20 F2 3.15(2) . no
C21 F20 2.955(6) . no
C21 F15 2.800(7) . no
C21 F6 3.106(7) . no
C22 C44 3.338(8) . no
C22 F20 2.989(6) . no
C22 F6 3.102(7) . no
C23 C8 3.54(2) . no
C23 C19 3.209(19) . no
C24 F17 3.338(8) 1_655 no
C24 C19 3.14(2) . no
C24 C8 3.461(19) . no
C25 F17 3.256(6) 1_655 no
C25 C19 3.60(2) . no
C25 F19 3.354(6) 2_555 no
C26 C32 3.582(9) . no
C26 F15 2.820(6) . no
C26 C38 3.348(9) . no
C27 F5 3.082(7) . no
C27 F16 2.813(7) . no
C27 F11 2.979(7) . no
C28 F16 2.810(7) . no
C28 C40 3.347(8) . no
C29 F20 3.368(8) 2_555 no
C30 F20 3.036(8) 2_555 no
C32 F11 3.014(8) . no
C32 F5 3.065(8) . no
C32 C34 3.357(10) . no
C32 C26 3.582(9) . no
C33 F5 2.907(6) . no
C33 F10 2.848(6) . no
C33 F20 3.150(7) . no
C34 F10 2.758(8) . no
C34 C32 3.357(10) . no
C35 C13 3.471(11) 2_545 no
C35 C12 3.599(10) 2_545 no
C36 C9 3.528(17) 1_554 no
C36 C15 3.388(9) 2_545 no
C36 C14 3.490(11) 2_545 no
C37 C9 3.45(2) 1_554 no
C38 F5 3.000(8) . no
C38 C26 3.348(9) . no
C38 F20 3.146(8) . no
C39 F1 2.862(7) . no
C39 F11 3.189(7) . no
C39 F6 2.918(6) . no
C40 C28 3.347(8) . no
C40 F11 3.189(7) . no
C40 F6 3.009(7) . no
C41 C8 3.477(17) 1_455 no
C42 C8 3.557(19) 1_455 no
C44 F1 2.772(7) . no
C44 C22 3.338(8) . no
C3 H17' 3.0485 2_646 no
C4 H17' 2.8195 2_646 no
C6 H17 2.8212 . no
C6 H7" 2.6737 . no
C6 H10 2.6840 . no
C6 H17" 2.9452 . no
C7 H8 2.4929 . no
C7 H6" 2.9299 . no
C8 H7 2.9725 . no
C8 H9 3.0959 . no
C8 H7' 2.8190 . no
C9 H17' 2.9592 2_646 no
C9 H8' 3.0722 . no
C9 H10' 2.9300 . no
C10 H16 2.5174 . no
C10 H6' 2.7405 . no
C10 H9' 2.7886 . no
C11 H10" 3.0020 . no
C16 H10" 2.3720 . no
C16 H17 3.0011 . no
C17 H18 3.0058 . no
C17 H18" 2.6610 . no
C17 H6" 2.6593 . no
C17 H8" 3.0598 2_656 no
C17 H9" 2.4915 2_656 no
C18 H19" 2.5816 . no
C18 H17' 2.9602 . no
C18 H17" 2.5917 . no
C19 H18' 2.6487 . no
C19 H20' 2.7013 . no
C20 H7" 2.8919 1_455 no
C20 H16' 2.9864 . no
C20 H19' 2.9096 . no
C22 H19' 2.8871 . no
C23 H19' 2.5509 . no
C23 H8' 2.7763 . no
C24 H8' 2.9399 . no
C24 H19' 2.7932 . no
C24 H19" 2.8358 . no
C25 H19" 3.0520 . no
C32 H6 3.0071 1_454 no
C36 H9' 2.9225 1_554 no
C37 H19 2.8057 2_545 no
C37 H9' 2.7354 1_554 no
C38 H19 2.8234 2_545 no
C41 H8 2.8080 1_455 no
C42 H18' 3.0344 2_545 no
C43 H19" 2.9330 2_545 no
H6 F10 2.4711 1_656 no
H6 F11 2.7760 1_656 no
H6 C32 3.0071 1_656 no
H6' C10 2.7405 . no
H6' H10 2.1226 . no
H6' H17 2.4317 . no
H6" C7 2.9299 . no
H6" C17 2.6593 . no
H6" H7" 2.3494 . no
H6" H17 2.4417 . no
H6" H17" 2.1520 . no
H7 F3 2.4775 . no
H7 F6 2.7496 1_655 no
H7 C8 2.9725 . no
H7 H8 2.3336 . no
H7' C8 2.8190 . no
H7' H8 2.2947 . no
H7" C6 2.6737 . no
H7" C20 2.8919 1_655 no
H7" H6" 2.3494 . no
H7" H20' 2.5718 1_655 no
H8 F3 2.7448 . no
H8 F17 2.8021 1_655 no
H8 C7 2.4929 . no
H8 C41 2.8080 1_655 no
H8 H7 2.3336 . no
H8 H7' 2.2947 . no
H8' F2 2.5744 . no
H8' C9 3.0722 . no
H8' C23 2.7763 . no
H8' C24 2.9399 . no
H8' F8 2.7024 2_545 no
H8" C17 3.0598 2_646 no
H8" H17 2.4851 2_646 no
H9 F2 2.3070 . no
H9 C8 3.0959 . no
H9' F14 2.7121 1_556 no
H9' C10 2.7886 . no
H9' C36 2.9225 1_556 no
H9' C37 2.7354 1_556 no
H9' H10' 2.4532 . no
H9" F14 2.7269 1_556 no
H9" C17 2.4915 2_646 no
H9" H17 2.5502 2_646 no
H9" H17' 2.2976 2_646 no
H9" H17" 2.2252 2_646 no
H10 C6 2.6840 . no
H10 H6' 2.1226 . no
H10 H16 2.5589 . no
H10' C9 2.9300 . no
H10' H9' 2.4532 . no
H10" F5 2.7832 1_556 no
H10" C11 3.0020 . no
H10" C16 2.3720 . no
H10" H16 1.7960 . no
H10" H16' 2.3118 . no
H16 C10 2.5174 . no
H16 H10 2.5589 . no
H16 H10" 1.7960 . no
H16' F10 2.7584 1_556 no
H16' C20 2.9864 . no
H16' H10" 2.3118 . no
H17 C6 2.8212 . no
H17 C16 3.0011 . no
H17 H6' 2.4317 . no
H17 H6" 2.4417 . no
H17 H8" 2.4851 2_656 no
H17 H9" 2.5502 2_656 no
H17' C18 2.9602 . no
H17' F12 2.5247 2_555 no
H17' C3 3.0485 2_656 no
H17' C4 2.8195 2_656 no
H17' C9 2.9592 2_656 no
H17' H9" 2.2976 2_656 no
H17" C6 2.9452 . no
H17" C18 2.5917 . no
H17" H6" 2.1520 . no
H17" H18" 2.0727 . no
H17" H9" 2.2252 2_656 no
H18 C17 3.0058 . no
H18 F11 2.8476 2_555 no
H18' F3 2.8564 . no
H18' C19 2.6487 . no
H18' H19" 1.9561 . no
H18' C42 3.0344 2_555 no
H18" Sc 3.4835 . no
H18" C17 2.6610 . no
H18" H17" 2.0727 . no
H19 C37 2.8057 2_555 no
H19 C38 2.8234 2_555 no
H19' C20 2.9096 . no
H19' C22 2.8871 . no
H19' C23 2.5509 . no
H19' C24 2.7932 . no
H19' H20' 2.2353 . no
H19" C18 2.5816 . no
H19" C24 2.8358 . no
H19" C25 3.0520 . no
H19" H18' 1.9561 . no
H19" C43 2.9330 2_555 no
H20 Sc 3.4801 . no
H20' F2 2.7864 . no
H20' C19 2.7013 . no
H20' H7" 2.5718 1_455 no
H20' H19' 2.2353 . no
H20" F13 2.5894 2_555 no

loop_
_geom_hbond_atom_site_label_D
_geom_hbond_atom_site_label_H
_geom_hbond_atom_site_label_A
_geom_hbond_distance_DH
_geom_hbond_distance_HA
_geom_hbond_distance_DA
_geom_hbond_angle_DHA
_geom_hbond_site_symmetry_A
_geom_hbond_publ_flag
C6 H6 F10 0.9800 2.4700 3.35(3) 149.00 1_656 yes
C7 H7 F3 0.9800 2.4800 3.211(16) 131.00 . yes
C9 H9 F2 0.9800 2.3100 3.01(2) 127.00 . yes
C17 H17' F12 0.9800 2.5200 3.212(15) 127.00 2_555 yes

loop_
_geom_torsion_atom_site_label_1
_geom_torsion_atom_site_label_2
_geom_torsion_atom_site_label_3
_geom_torsion_atom_site_label_4
_geom_torsion
_geom_torsion_publ_flag
F3 Sc F2 C23 -17.5(3) no
C1 Sc F2 C23 -119.5(5) no
C2 Sc F2 C23 -88.6(4) no
C3 Sc F2 C23 -99.5(4) no
C4 Sc F2 C23 -133.1(4) no
C5 Sc F2 C23 -146.8(4) no
C11 Sc F2 C23 112.6(4) no
C12 Sc F2 C23 83.1(5) no
C13 Sc F2 C23 54.0(4) no
C14 Sc F2 C23 66.7(4) no
C15 Sc F2 C23 99.6(4) no
F2 Sc F3 C24 17.1(4) no
C1 Sc F3 C24 144.3(4) no
C2 Sc F3 C24 134.2(4) no
C3 Sc F3 C24 100.8(4) no
C4 Sc F3 C24 85.8(4) no
C5 Sc F3 C24 112.5(5) no
C11 Sc F3 C24 -83.5(5) no
C12 Sc F3 C24 -113.2(4) no
C13 Sc F3 C24 -100.8(4) no
C14 Sc F3 C24 -68.2(4) no
C15 Sc F3 C24 -54.6(4) no
F2 Sc C1 C2 61.8(6) no
F2 Sc C1 C5 -53.6(6) no
F2 Sc C1 C6 178.4(17) no
F3 Sc C1 C2 -18.7(5) no
F3 Sc C1 C5 -134.1(4) no
F3 Sc C1 C6 97.9(17) no
C2 Sc C1 C5 -115.4(7) no
C2 Sc C1 C6 116.6(19) no
C3 Sc C1 C2 37.3(4) no
C3 Sc C1 C5 -78.1(5) no
C3 Sc C1 C6 153.9(18) no
C4 Sc C1 C2 78.3(5) no
C4 Sc C1 C5 -37.1(5) no
C4 Sc C1 C6 -165.1(18) no
C5 Sc C1 C2 115.4(7) no
C5 Sc C1 C6 -128.0(19) no
C11 Sc C1 C2 -165.9(5) no
C11 Sc C1 C5 78.7(5) no
C11 Sc C1 C6 -49.4(18) no
C12 Sc C1 C2 -134.2(5) no
C12 Sc C1 C5 110.4(5) no
C12 Sc C1 C6 -17.6(18) no
C13 Sc C1 C2 -111.5(5) no
C13 Sc C1 C5 133.1(5) no
C13 Sc C1 C6 5.0(18) no
C14 Sc C1 C2 -129.1(5) no
C14 Sc C1 C5 115.5(6) no
C14 Sc C1 C6 -12.5(19) no
C15 Sc C1 C2 -174.8(4) no
C15 Sc C1 C5 69.8(5) no
C15 Sc C1 C6 -58.3(18) no
F2 Sc C2 C1 -134.9(4) no
F2 Sc C2 C3 -19.9(5) no
F2 Sc C2 C7 97.8(13) no
F3 Sc C2 C1 162.7(5) no
F3 Sc C2 C3 -82.3(4) no
F3 Sc C2 C7 35.4(13) no
C1 Sc C2 C3 115.0(7) no
C1 Sc C2 C7 -127.3(14) no
C3 Sc C2 C1 -115.0(7) no
C3 Sc C2 C7 117.7(14) no
C4 Sc C2 C1 -77.6(5) no
C4 Sc C2 C3 37.5(4) no
C4 Sc C2 C7 155.1(13) no
C5 Sc C2 C1 -36.9(5) no
C5 Sc C2 C3 78.1(5) no
C5 Sc C2 C7 -164.2(13) no
C11 Sc C2 C1 18.6(6) no
C11 Sc C2 C3 133.7(4) no
C11 Sc C2 C7 -108.7(13) no
C12 Sc C2 C1 51.6(6) no
C12 Sc C2 C3 166.7(4) no
C12 Sc C2 C7 -75.7(13) no
C13 Sc C2 C1 87.1(5) no
C13 Sc C2 C3 -157.9(4) no
C13 Sc C2 C7 -40.2(13) no
C14 Sc C2 C1 108.3(6) no
C14 Sc C2 C3 -136.7(5) no
C14 Sc C2 C7 -19.1(15) no
F2 Sc C3 C2 161.3(4) no
F2 Sc C3 C4 -84.1(4) no
F2 Sc C3 C8 42.2(10) no
F3 Sc C3 C2 92.0(4) no
F3 Sc C3 C4 -153.3(4) no
F3 Sc C3 C8 -27.0(10) no
C1 Sc C3 C2 -37.0(5) no
C1 Sc C3 C4 77.6(5) no
C1 Sc C3 C8 -156.1(11) no
C2 Sc C3 C4 114.6(6) no
C2 Sc C3 C8 -119.1(11) no
C4 Sc C3 C2 -114.6(6) no
C4 Sc C3 C8 126.3(11) no
C5 Sc C3 C2 -77.5(5) no
C5 Sc C3 C4 37.2(4) no
C5 Sc C3 C8 163.5(11) no
C11 Sc C3 C2 -82.3(6) no
C11 Sc C3 C4 32.3(7) no
C11 Sc C3 C8 158.6(10) no
C12 Sc C3 C2 -21.9(7) no
C12 Sc C3 C4 92.7(6) no
C12 Sc C3 C8 -141.0(10) no
C13 Sc C3 C2 41.7(8) no
C13 Sc C3 C4 156.3(6) no
C13 Sc C3 C8 -77.4(12) no
C14 Sc C3 C2 122.2(8) no
C14 Sc C3 C4 -123.2(7) no
C14 Sc C3 C8 3.1(13) no
C15 Sc C3 C2 -150.7(7) no
C15 Sc C3 C4 -36.0(8) no
C15 Sc C3 C8 90.3(11) no
F2 Sc C4 C3 89.6(4) no
F2 Sc C4 C5 -155.6(5) no
F2 Sc C4 C9 -34.0(11) no
F3 Sc C4 C3 27.7(4) no
F3 Sc C4 C5 142.5(5) no
F3 Sc C4 C9 -95.9(11) no
C1 Sc C4 C3 -77.9(5) no
C1 Sc C4 C5 36.9(5) no
C1 Sc C4 C9 158.5(12) no
C2 Sc C4 C3 -37.4(4) no
C2 Sc C4 C5 77.4(5) no
C2 Sc C4 C9 -161.0(12) no
C3 Sc C4 C5 114.8(6) no
C3 Sc C4 C9 -123.6(12) no
C5 Sc C4 C3 -114.8(6) no
C5 Sc C4 C9 121.6(12) no
C11 Sc C4 C3 -160.9(4) no
C11 Sc C4 C5 -46.1(5) no
C11 Sc C4 C9 75.5(11) no
C12 Sc C4 C3 -127.1(4) no
C12 Sc C4 C5 -12.3(6) no
C12 Sc C4 C9 109.3(11) no
C14 Sc C4 C3 136.7(5) no
C14 Sc C4 C5 -108.4(6) no
C14 Sc C4 C9 13.1(13) no
C15 Sc C4 C3 162.0(4) no
C15 Sc C4 C5 -83.2(5) no
C15 Sc C4 C9 38.4(11) no
F2 Sc C5 C1 140.6(4) no
F2 Sc C5 C4 25.3(5) no
F2 Sc C5 C10 -100.8(15) no
F3 Sc C5 C1 63.8(5) no
F3 Sc C5 C4 -51.5(6) no
F3 Sc C5 C10 -177.6(15) no
C1 Sc C5 C4 -115.3(7) no
C1 Sc C5 C10 118.6(16) no
C2 Sc C5 C1 37.0(5) no
C2 Sc C5 C4 -78.3(5) no
C2 Sc C5 C10 155.6(16) no
C3 Sc C5 C1 77.9(5) no
C3 Sc C5 C4 -37.4(4) no
C3 Sc C5 C10 -163.5(16) no
C4 Sc C5 C1 115.3(7) no
C4 Sc C5 C10 -126.0(17) no
C11 Sc C5 C1 -104.8(5) no
C11 Sc C5 C4 139.9(5) no
C11 Sc C5 C10 13.8(15) no
C12 Sc C5 C1 -73.6(5) no
C12 Sc C5 C4 171.1(4) no
C12 Sc C5 C10 45.1(15) no
C13 Sc C5 C1 -66.7(6) no
C13 Sc C5 C4 178.0(5) no
C13 Sc C5 C10 51.9(16) no
C14 Sc C5 C1 -115.0(6) no
C14 Sc C5 C4 129.7(5) no
C14 Sc C5 C10 3.6(17) no
C15 Sc C5 C1 -129.4(5) no
C15 Sc C5 C4 115.3(4) no
C15 Sc C5 C10 -10.7(16) no
F2 Sc C11 C12 -139.0(5) no
F2 Sc C11 C15 -24.4(5) no
F2 Sc C11 C16 101.6(11) no
F3 Sc C11 C12 -58.4(6) no
F3 Sc C11 C15 56.1(5) no
F3 Sc C11 C16 -177.9(10) no
C1 Sc C11 C12 77.9(5) no
C1 Sc C11 C15 -167.6(4) no
C1 Sc C11 C16 -41.6(11) no
C2 Sc C11 C12 67.7(6) no
C2 Sc C11 C15 -177.7(4) no
C2 Sc C11 C16 -51.7(12) no
C3 Sc C11 C12 113.9(6) no
C3 Sc C11 C15 -131.6(5) no
C3 Sc C11 C16 -5.6(13) no
C4 Sc C11 C12 132.9(5) no
C4 Sc C11 C15 -112.6(4) no
C4 Sc C11 C16 13.5(12) no
C5 Sc C11 C12 109.9(5) no
C5 Sc C11 C15 -135.6(5) no
C5 Sc C11 C16 -9.6(11) no
C12 Sc C11 C15 114.5(6) no
C12 Sc C11 C16 -119.5(13) no
C13 Sc C11 C12 -36.9(5) no
C13 Sc C11 C15 77.6(5) no
C13 Sc C11 C16 -156.4(12) no
C14 Sc C11 C12 -77.3(5) no
C14 Sc C11 C15 37.3(4) no
C14 Sc C11 C16 163.3(12) no
C15 Sc C11 C12 -114.5(6) no
C15 Sc C11 C16 126.0(13) no
F2 Sc C12 C11 57.8(6) no
F2 Sc C12 C13 -57.1(6) no
F2 Sc C12 C17 -166.6(17) no
F3 Sc C12 C11 138.4(4) no
F3 Sc C12 C13 23.5(5) no
F3 Sc C12 C17 -86.0(17) no
C1 Sc C12 C11 -105.5(5) no
C1 Sc C12 C13 139.6(5) no
C1 Sc C12 C17 30.1(17) no
C2 Sc C12 C11 -130.6(5) no
C2 Sc C12 C13 114.4(5) no
C2 Sc C12 C17 5.0(18) no
C3 Sc C12 C11 -117.8(5) no
C3 Sc C12 C13 127.3(6) no
C3 Sc C12 C17 17.8(19) no
C4 Sc C12 C11 -67.5(5) no
C4 Sc C12 C13 177.6(5) no
C4 Sc C12 C17 68.1(18) no
C5 Sc C12 C11 -74.3(5) no
C5 Sc C12 C13 170.8(5) no
C5 Sc C12 C17 61.3(17) no
C11 Sc C12 C13 -114.9(7) no
C11 Sc C12 C17 135.6(19) no
C13 Sc C12 C11 114.9(7) no
C13 Sc C12 C17 -109.5(18) no
C14 Sc C12 C11 78.1(5) no
C14 Sc C12 C13 -36.8(5) no
C14 Sc C12 C17 -146.3(18) no
C15 Sc C12 C11 37.4(5) no
C15 Sc C12 C13 -77.5(6) no
C15 Sc C12 C17 173.0(18) no
F2 Sc C13 C12 139.4(4) no
F2 Sc C13 C14 24.0(5) no
F2 Sc C13 C18 -99.1(10) no
F3 Sc C13 C12 -158.2(5) no
F3 Sc C13 C14 86.5(5) no
F3 Sc C13 C18 -36.6(10) no
C1 Sc C13 C12 -46.0(6) no
C1 Sc C13 C14 -161.3(5) no
C1 Sc C13 C18 75.6(11) no
C2 Sc C13 C12 -82.9(5) no
C2 Sc C13 C14 161.7(4) no
C2 Sc C13 C18 38.6(11) no
C3 Sc C13 C12 -108.5(6) no
C3 Sc C13 C14 136.1(5) no
C3 Sc C13 C18 13.0(13) no
C5 Sc C13 C12 -12.6(7) no
C5 Sc C13 C14 -127.9(5) no
C5 Sc C13 C18 109.0(11) no
C11 Sc C13 C12 37.2(4) no
C11 Sc C13 C14 -78.1(5) no
C11 Sc C13 C18 158.8(12) no
C12 Sc C13 C14 -115.3(7) no
C12 Sc C13 C18 121.6(12) no
C14 Sc C13 C12 115.3(7) no
C14 Sc C13 C18 -123.1(12) no
C15 Sc C13 C12 78.1(5) no
C15 Sc C13 C14 -37.3(5) no
C15 Sc C13 C18 -160.4(12) no
F2 Sc C14 C13 -157.7(5) no
F2 Sc C14 C15 87.4(4) no
F2 Sc C14 C19 -42.3(14) no
F3 Sc C14 C13 -89.0(5) no
F3 Sc C14 C15 156.2(4) no
F3 Sc C14 C19 26.4(14) no
C1 Sc C14 C13 30.5(8) no
C1 Sc C14 C15 -84.4(7) no
C1 Sc C14 C19 145.9(14) no
C2 Sc C14 C13 -34.5(8) no
C2 Sc C14 C15 -149.4(6) no
C2 Sc C14 C19 80.9(15) no
C3 Sc C14 C13 -118.8(8) no
C3 Sc C14 C15 126.3(6) no
C3 Sc C14 C19 -3.5(17) no
C4 Sc C14 C13 155.9(6) no
C4 Sc C14 C15 41.0(7) no
C4 Sc C14 C19 -88.8(15) no
C5 Sc C14 C13 90.1(7) no
C5 Sc C14 C15 -24.7(8) no
C5 Sc C14 C19 -154.5(14) no
C11 Sc C14 C13 77.5(5) no
C11 Sc C14 C15 -37.4(4) no
C11 Sc C14 C19 -167.2(15) no
C12 Sc C14 C13 36.8(5) no
C12 Sc C14 C15 -78.1(5) no
C12 Sc C14 C19 152.2(15) no
C13 Sc C14 C15 -114.9(6) no
C13 Sc C14 C19 115.4(15) no
C15 Sc C14 C13 114.9(6) no
C15 Sc C14 C19 -129.7(15) no
F2 Sc C15 C11 157.3(4) no
F2 Sc C15 C14 -88.1(4) no
F2 Sc C15 C20 27.1(16) no
F3 Sc C15 C11 -140.0(4) no
F3 Sc C15 C14 -25.5(5) no
F3 Sc C15 C20 89.8(17) no
C1 Sc C15 C11 16.4(5) no
C1 Sc C15 C14 131.0(5) no
C1 Sc C15 C20 -113.8(17) no
C3 Sc C15 C11 109.6(6) no
C3 Sc C15 C14 -135.8(6) no
C3 Sc C15 C20 -20.5(19) no
C4 Sc C15 C11 86.8(4) no
C4 Sc C15 C14 -158.7(4) no
C4 Sc C15 C20 -43.4(17) no
C5 Sc C15 C11 50.4(5) no
C5 Sc C15 C14 164.9(5) no
C5 Sc C15 C20 -79.8(17) no
C11 Sc C15 C14 114.5(6) no
C11 Sc C15 C20 -130.2(18) no
C12 Sc C15 C11 -37.3(5) no
C12 Sc C15 C14 77.3(5) no
C12 Sc C15 C20 -167.4(17) no
C13 Sc C15 C11 -77.6(5) no
C13 Sc C15 C14 37.0(5) no
C13 Sc C15 C20 152.3(17) no
C14 Sc C15 C11 -114.5(6) no
C14 Sc C15 C20 115.3(18) no
Sc F2 C23 C22 -159.9(4) no
Sc F2 C23 C24 16.8(7) no
Sc F3 C24 C23 -15.7(7) no
Sc F3 C24 C25 159.1(5) no
Sc C1 C2 C3 -65.6(5) no
Sc C1 C2 C7 117.1(14) no
C5 C1 C2 Sc 65.6(6) no
C5 C1 C2 C3 0.0(9) no
C5 C1 C2 C7 -177.3(14) no
C6 C1 C2 Sc -122.9(13) no
C6 C1 C2 C3 171.5(13) no
C6 C1 C2 C7 -6(2) no
Sc C1 C5 C4 65.2(6) no
Sc C1 C5 C10 -124.1(15) no
C2 C1 C5 Sc -65.2(6) no
C2 C1 C5 C4 0.0(10) no
C2 C1 C5 C10 170.7(14) no
C6 C1 C5 Sc 124.3(15) no
C6 C1 C5 C4 -170.5(14) no
C6 C1 C5 C10 0(2) no
Sc C2 C3 C4 -66.5(5) no
Sc C2 C3 C8 118.5(10) no
C1 C2 C3 Sc 66.5(6) no
C1 C2 C3 C4 0.0(9) no
C1 C2 C3 C8 -175.0(10) no
C7 C2 C3 Sc -115.9(12) no
C7 C2 C3 C4 177.6(12) no
C7 C2 C3 C8 2.6(17) no
Sc C3 C4 C5 -66.8(6) no
Sc C3 C4 C9 113.2(10) no
C2 C3 C4 Sc 66.8(5) no
C2 C3 C4 C5 -0.1(9) no
C2 C3 C4 C9 180.0(10) no
C8 C3 C4 Sc -118.6(11) no
C8 C3 C4 C5 174.6(11) no
C8 C3 C4 C9 -5.4(17) no
Sc C4 C5 C1 -65.9(6) no
Sc C4 C5 C10 124.1(16) no
C3 C4 C5 Sc 66.0(5) no
C3 C4 C5 C1 0.1(9) no
C3 C4 C5 C10 -169.8(16) no
C9 C4 C5 Sc -114.0(10) no
C9 C4 C5 C1 -180.0(10) no
C9 C4 C5 C10 10(2) no
Sc C11 C12 C13 66.6(5) no
Sc C11 C12 C17 -123.0(11) no
C15 C11 C12 Sc -66.7(5) no
C15 C11 C12 C13 -0.1(8) no
C15 C11 C12 C17 170.3(10) no
C16 C11 C12 Sc 126.7(11) no
C16 C11 C12 C13 -166.7(11) no
C16 C11 C12 C17 3.7(17) no
Sc C11 C15 C14 -67.3(5) no
Sc C11 C15 C20 116.4(9) no
C12 C11 C15 Sc 67.3(5) no
C12 C11 C15 C14 0.1(8) no
C12 C11 C15 C20 -176.3(9) no
C16 C11 C15 Sc -127.0(12) no
C16 C11 C15 C14 165.7(11) no
C16 C11 C15 C20 -10.6(16) no
Sc C12 C13 C14 65.6(5) no
Sc C12 C13 C18 -114.9(10) no
C11 C12 C13 Sc -65.5(5) no
C11 C12 C13 C14 0.0(9) no
C11 C12 C13 C18 179.5(9) no
C17 C12 C13 Sc 121.7(8) no
C17 C12 C13 C14 -172.7(8) no
C17 C12 C13 C18 6.8(13) no
Sc C13 C14 C15 65.6(5) no
Sc C13 C14 C19 -125.2(11) no
C12 C13 C14 Sc -65.6(5) no
C12 C13 C14 C15 0.0(9) no
C12 C13 C14 C19 169.2(11) no
C18 C13 C14 Sc 114.9(10) no
C18 C13 C14 C15 -179.5(9) no
C18 C13 C14 C19 -10.3(16) no
Sc C14 C15 C11 66.6(5) no
Sc C14 C15 C20 -116.5(7) no
C13 C14 C15 Sc -66.7(6) no
C13 C14 C15 C11 0.0(8) no
C13 C14 C15 C20 176.9(8) no
C19 C14 C15 Sc 126.0(12) no
C19 C14 C15 C11 -167.4(11) no
C19 C14 C15 C20 9.5(15) no
C26 C21 C22 F1 176.5(5) no
C26 C21 C22 C23 1.1(8) no
B C21 C22 F1 4.9(8) no
B C21 C22 C23 -170.5(6) no
C22 C21 C26 F5 -179.2(5) no
C22 C21 C26 C25 -0.6(8) no
B C21 C26 F5 -6.9(7) no
B C21 C26 C25 171.7(5) no
C22 C21 B C27 103.4(6) no
C22 C21 B C33 -135.0(6) no
C22 C21 B C39 -17.8(8) no
C26 C21 B C27 -67.9(6) no
C26 C21 B C33 53.7(7) no
C26 C21 B C39 170.9(5) no
F1 C22 C23 F2 -0.7(8) no
F1 C22 C23 C24 -177.3(6) no
C21 C22 C23 F2 175.0(5) no
C21 C22 C23 C24 -1.6(9) no
F2 C23 C24 F3 -0.3(9) no
F2 C23 C24 C25 -175.1(6) no
C22 C23 C24 F3 176.3(5) no
C22 C23 C24 C25 1.5(10) no
F3 C24 C25 F4 5.0(9) no
F3 C24 C25 C26 -175.6(5) no
C23 C24 C25 F4 179.6(6) no
C23 C24 C25 C26 -0.9(9) no
F4 C25 C26 F5 -1.4(7) no
F4 C25 C26 C21 179.9(5) no
C24 C25 C26 F5 179.2(5) no
C24 C25 C26 C21 0.5(8) no
C32 C27 C28 F6 -177.4(6) no
C32 C27 C28 C29 1.3(10) no
B C27 C28 F6 -3.1(9) no
B C27 C28 C29 175.5(6) no
C28 C27 C32 F10 178.0(6) no
C28 C27 C32 C31 0.4(10) no
B C27 C32 F10 4.3(10) no
B C27 C32 C31 -173.4(6) no
C28 C27 B C21 -70.8(7) no
C28 C27 B C33 169.3(6) no
C28 C27 B C39 51.3(8) no
C32 C27 B C21 102.6(7) no
C32 C27 B C33 -17.4(9) no
C32 C27 B C39 -135.3(6) no
F6 C28 C29 F7 -2.2(9) no
F6 C28 C29 C30 178.5(6) no
C27 C28 C29 F7 179.0(6) no
C27 C28 C29 C30 -0.3(11) no
F7 C29 C30 F8 1.8(11) no
F7 C29 C30 C31 178.2(7) no
C28 C29 C30 F8 -178.9(6) no
C28 C29 C30 C31 -2.5(11) no
F8 C30 C31 F9 -2.6(11) no
F8 C30 C31 C32 -179.5(6) no
C29 C30 C31 F9 -179.0(6) no
C29 C30 C31 C32 4.2(11) no
F9 C31 C32 F10 2.1(9) no
F9 C31 C32 C27 179.9(6) no
C30 C31 C32 F10 179.0(6) no
C30 C31 C32 C27 -3.2(11) no
C38 C33 C34 F11 175.1(6) no
C38 C33 C34 C35 -3.6(10) no
B C33 C34 F11 -0.1(9) no
B C33 C34 C35 -178.8(6) no
C34 C33 C38 F15 179.7(6) no
C34 C33 C38 C37 2.0(10) no
B C33 C38 F15 -5.5(10) no
B C33 C38 C37 176.9(6) no
C34 C33 B C21 -163.5(5) no
C34 C33 B C27 -50.5(8) no
C34 C33 B C39 72.9(7) no
C38 C33 B C21 22.1(8) no
C38 C33 B C27 135.0(6) no
C38 C33 B C39 -101.6(7) no
F11 C34 C35 F12 3.9(10) no
F11 C34 C35 C36 -176.9(6) no
C33 C34 C35 F12 -177.4(6) no
C33 C34 C35 C36 1.8(11) no
F12 C35 C36 F13 0.4(10) no
F12 C35 C36 C37 -179.0(6) no
C34 C35 C36 F13 -178.8(7) no
C34 C35 C36 C37 1.8(11) no
F13 C36 C37 F14 -1.2(10) no
F13 C36 C37 C38 177.4(6) no
C35 C36 C37 F14 178.2(6) no
C35 C36 C37 C38 -3.2(11) no
F14 C37 C38 F15 1.9(10) no
F14 C37 C38 C33 179.8(6) no
C36 C37 C38 F15 -176.6(6) no
C36 C37 C38 C33 1.2(11) no
C44 C39 C40 F16 -177.4(5) no
C44 C39 C40 C41 3.5(9) no
B C39 C40 F16 -4.6(9) no
B C39 C40 C41 176.3(6) no
C40 C39 C44 F20 175.9(5) no
C40 C39 C44 C43 -4.7(9) no
B C39 C44 F20 2.5(8) no
B C39 C44 C43 -178.1(6) no
C40 C39 B C21 136.1(6) no
C40 C39 B C27 22.4(9) no
C40 C39 B C33 -101.8(7) no
C44 C39 B C21 -51.4(7) no
C44 C39 B C27 -165.0(5) no
C44 C39 B C33 70.7(7) no
F16 C40 C41 F17 0.4(8) no
F16 C40 C41 C42 180.0(6) no
C39 C40 C41 F17 179.6(6) no
C39 C40 C41 C42 -0.8(10) no
F17 C41 C42 F18 -1.7(10) no
F17 C41 C42 C43 178.7(6) no
C40 C41 C42 F18 178.7(6) no
C40 C41 C42 C43 -0.9(10) no
F18 C42 C43 F19 2.2(10) no
F18 C42 C43 C44 -179.9(6) no
C41 C42 C43 F19 -178.2(6) no
C41 C42 C43 C44 -0.3(10) no
F19 C43 C44 F20 0.6(8) no
F19 C43 C44 C39 -178.8(5) no
C42 C43 C44 F20 -177.3(6) no
C42 C43 C44 C39 3.3(10) no
